data_4104100
loop_
_publ_author_name
'Irina P. Roof'
'Mark D. Smith'
'Sangmoon Park'
'Hans-Conrad zur Loye'

_publ_section_title
;
 EuKNaTaO5: Crystal Growth, Structure and Photoluminescence Property
;
_journal_name_full 'Journal of the American Chemical Society'
_journal_page_first 4202
_journal_page_last 4203
_journal_paper_doi 10.1021/ja8100769
_journal_volume 131
_journal_year 2009
_chemical_formula_moiety 'Eu K Na O5 Ta'
_chemical_formula_sum 'Eu K Na O5 Ta'
_chemical_formula_weight 475.00
_chemical_name_systematic
; 
 ? 
;
_space_group_IT_number 129
_symmetry_cell_setting tetragonal
_symmetry_space_group_name_Hall '-P 4a 2a'
_symmetry_space_group_name_H-M 'P 4/n m m :2'
_atom_sites_solution_hydrogens none
_atom_sites_solution_primary direct
_atom_sites_solution_secondary difmap
_audit_creation_method SHELXL-97
_cell_angle_alpha 90.00
_cell_angle_beta 90.00
_cell_angle_gamma 90.00
_cell_formula_units_Z 2
_cell_length_a 5.6878(2)
_cell_length_b 5.6878(2)
_cell_length_c 8.2258(2)
_cell_measurement_reflns_used 3611
_cell_measurement_temperature 294(2)
_cell_measurement_theta_max 40.200
_cell_measurement_theta_min 4.356
_cell_volume 266.113(15)
_computing_cell_refinement 'SAINT-Plus Version 6.45 (Bruker, 2001)'
_computing_data_collection 'SMART Version 5.625 (Bruker, 2001)'
_computing_data_reduction 'SAINT-Plus Version 6.45 (Bruker, 2001)'
_computing_molecular_graphics various
_computing_publication_material 'SHELXTL Version 6.14 (Bruker, 2000)'
_computing_structure_refinement 'SHELXL-97 (Sheldrick, 1997)'
_computing_structure_solution 'SHELXS-97 (Sheldrick, 1990)'
_diffrn_ambient_temperature 294(2)
_diffrn_measured_fraction_theta_full 0.998
_diffrn_measured_fraction_theta_max 0.998
_diffrn_measurement_device_type 'Bruker SMART APEX CCD diffractometer'
_diffrn_measurement_method 'omega scans'
_diffrn_radiation_monochromator graphite
_diffrn_radiation_source 'fine-focus sealed tube'
_diffrn_radiation_type MoK\a
_diffrn_radiation_wavelength 0.71073
_diffrn_reflns_av_R_equivalents 0.0291
_diffrn_reflns_av_sigmaI/netI 0.0175
_diffrn_reflns_limit_h_max 9
_diffrn_reflns_limit_h_min -10
_diffrn_reflns_limit_k_max 10
_diffrn_reflns_limit_k_min -8
_diffrn_reflns_limit_l_max 13
_diffrn_reflns_limit_l_min -14
_diffrn_reflns_number 6039
_diffrn_reflns_theta_full 40.23
_diffrn_reflns_theta_max 40.23
_diffrn_reflns_theta_min 2.48
_exptl_absorpt_coefficient_mu 33.015
_exptl_absorpt_correction_T_max 1.0000
_exptl_absorpt_correction_T_min 0.3662
_exptl_absorpt_correction_type multi-scan
_exptl_absorpt_process_details 'SADABS Version 2.05 (Bruker, 2001)'
_exptl_crystal_colour colorless
_exptl_crystal_density_diffrn 5.928
_exptl_crystal_density_meas 0
_exptl_crystal_density_method 'not measured'
_exptl_crystal_description plate
_exptl_crystal_F_000 412
_exptl_crystal_size_max 0.08
_exptl_crystal_size_mid 0.05
_exptl_crystal_size_min 0.02
_refine_diff_density_max 2.023
_refine_diff_density_min -1.759
_refine_diff_density_rms 0.265
_refine_ls_extinction_coef 0.0034(4)
_refine_ls_extinction_expression Fc^*^=kFc[1+0.001xFc^2^\l^3^/sin(2\q)]^-1/4^
_refine_ls_extinction_method SHELXL
_refine_ls_goodness_of_fit_ref 1.168
_refine_ls_hydrogen_treatment none
_refine_ls_matrix_type full
_refine_ls_number_parameters 21
_refine_ls_number_reflns 531
_refine_ls_number_restraints 0
_refine_ls_restrained_S_all 1.168
_refine_ls_R_factor_all 0.0202
_refine_ls_R_factor_gt 0.0180
_refine_ls_shift/su_max 0.000
_refine_ls_shift/su_mean 0.000
_refine_ls_structure_factor_coef Fsqd
_refine_ls_weighting_details 'calc w=1/[\s^2^(Fo^2^)+(0.0176P)^2^+0.3349P] where P=(Fo^2^+2Fc^2^)/3'
_refine_ls_weighting_scheme calc
_refine_ls_wR_factor_gt 0.0389
_refine_ls_wR_factor_ref 0.0401
_reflns_number_gt 499
_reflns_number_total 531
_reflns_threshold_expression >2sigma(I)
_cod_data_source_file ja8100769_si_001.cif
_cod_data_source_block ivp2001s
_cod_original_sg_symbol_H-M 'P 4/n m m'
_cod_database_code 4104100

loop_
_symmetry_equiv_pos_as_xyz
'x, y, z'
'-x+1/2, -y+1/2, z'
'-y+1/2, x, z'
'y, -x+1/2, z'
'-x, y+1/2, -z'
'x+1/2, -y, -z'
'y+1/2, x+1/2, -z'
'-y, -x, -z'
'-x, -y, -z'
'x-1/2, y-1/2, -z'
'y-1/2, -x, -z'
'-y, x-1/2, -z'
'x, -y-1/2, z'
'-x-1/2, y, z'
'-y-1/2, -x-1/2, z'
'y, x, z'

loop_
_atom_site_label
_atom_site_type_symbol
_atom_site_fract_x
_atom_site_fract_y
_atom_site_fract_z
_atom_site_U_iso_or_equiv
_atom_site_adp_type
_atom_site_occupancy
_atom_site_symmetry_multiplicity
_atom_site_calc_flag
_atom_site_refinement_flags
Ta1 Ta 0.2500 0.2500 0.26047(3) 0.00765(7) Uani 1 8 d S
Eu1 Eu 0.7500 0.2500 0.5000 0.00868(7) Uani 1 8 d S
K1 K 0.7500 0.2500 0.0000 0.0252(4) Uani 1 8 d S
Na1 Na 0.2500 0.2500 0.7598(3) 0.0104(5) Uani 1 8 d S
O1 O 0.0186(3) 0.0186(3) 0.3314(3) 0.0124(4) Uani 1 2 d S
O2 O 0.2500 0.2500 0.0369(6) 0.0160(8) Uani 1 8 d S

loop_
_atom_site_aniso_label
_atom_site_aniso_U_11
_atom_site_aniso_U_22
_atom_site_aniso_U_33
_atom_site_aniso_U_23
_atom_site_aniso_U_13
_atom_site_aniso_U_12
Ta1 0.00802(8) 0.00802(8) 0.00692(11) 0.000 0.000 0.000
Eu1 0.00828(8) 0.00828(8) 0.00949(14) 0.000 0.000 0.000
K1 0.0183(4) 0.0183(4) 0.0389(11) 0.000 0.000 0.000
Na1 0.0095(7) 0.0095(7) 0.0123(12) 0.000 0.000 0.000
O1 0.0102(5) 0.0102(5) 0.0166(10) 0.0001(5) 0.0001(5) -0.0010(6)
O2 0.0193(12) 0.0193(12) 0.0092(19) 0.000 0.000 0.000

loop_
_atom_type_symbol
_atom_type_description
_atom_type_scat_dispersion_real
_atom_type_scat_dispersion_imag
_atom_type_scat_source
O O 0.0106 0.0060 'International Tables Vol C Tables 4.2.6.8 and 6.1.1.4'
Na Na 0.0362 0.0249 'International Tables Vol C Tables 4.2.6.8 and 6.1.1.4'
K K 0.2009 0.2494 'International Tables Vol C Tables 4.2.6.8 and 6.1.1.4'
Eu Eu -0.1578 3.6682 'International Tables Vol C Tables 4.2.6.8 and 6.1.1.4'
Ta Ta -0.7052 6.5227 'International Tables Vol C Tables 4.2.6.8 and 6.1.1.4'

loop_
_geom_angle_atom_site_label_1
_geom_angle_atom_site_label_2
_geom_angle_atom_site_label_3
_geom_angle
_geom_angle_site_symmetry_1
_geom_angle_site_symmetry_3
O2 Ta1 O1 107.39(7) . .
O2 Ta1 O1 107.40(7) . 3
O1 Ta1 O1 84.87(4) . 3
O2 Ta1 O1 107.40(7) . 4
O1 Ta1 O1 84.87(4) . 4
O1 Ta1 O1 145.21(14) 3 4
O2 Ta1 O1 107.40(7) . 2
O1 Ta1 O1 145.21(14) . 2
O1 Ta1 O1 84.87(4) 3 2
O1 Ta1 O1 84.87(4) 4 2
O2 Ta1 Eu1 124.72(1) . 1_455
O1 Ta1 Eu1 43.54(4) . 1_455
O1 Ta1 Eu1 112.61(6) 3 1_455
O1 Ta1 Eu1 43.54(4) 4 1_455
O1 Ta1 Eu1 112.61(6) 2 1_455
O2 Ta1 Eu1 124.72(1) . 9_656
O1 Ta1 Eu1 43.54(4) . 9_656
O1 Ta1 Eu1 43.54(4) 3 9_656
O1 Ta1 Eu1 112.61(6) 4 9_656
O1 Ta1 Eu1 112.61(6) 2 9_656
Eu1 Ta1 Eu1 71.075(3) 1_455 9_656
O2 Ta1 Eu1 124.72(1) . .
O1 Ta1 Eu1 112.61(6) . .
O1 Ta1 Eu1 43.54(4) 3 .
O1 Ta1 Eu1 112.61(6) 4 .
O1 Ta1 Eu1 43.54(4) 2 .
Eu1 Ta1 Eu1 110.569(6) 1_455 .
Eu1 Ta1 Eu1 71.075(3) 9_656 .
O2 Ta1 Eu1 124.72(1) . 9_666
O1 Ta1 Eu1 112.61(6) . 9_666
O1 Ta1 Eu1 112.61(6) 3 9_666
O1 Ta1 Eu1 43.54(4) 4 9_666
O1 Ta1 Eu1 43.54(4) 2 9_666
Eu1 Ta1 Eu1 71.075(3) 1_455 9_666
Eu1 Ta1 Eu1 110.570(6) 9_656 9_666
Eu1 Ta1 Eu1 71.075(3) . 9_666
O2 Ta1 K1 53.01(1) . 1_455
O1 Ta1 K1 68.96(6) . 1_455
O1 Ta1 K1 135.96(4) 3 1_455
O1 Ta1 K1 68.96(6) 4 1_455
O1 Ta1 K1 135.96(4) 2 1_455
Eu1 Ta1 K1 71.71(1) 1_455 1_455
Eu1 Ta1 K1 110.041(1) 9_656 1_455
Eu1 Ta1 K1 177.721(6) . 1_455
Eu1 Ta1 K1 110.041(1) 9_666 1_455
O2 Ta1 K1 53.01(1) . 9_655
O1 Ta1 K1 68.96(6) . 9_655
O1 Ta1 K1 68.96(6) 3 9_655
O1 Ta1 K1 135.96(4) 4 9_655
O1 Ta1 K1 135.96(4) 2 9_655
Eu1 Ta1 K1 110.041(1) 1_455 9_655
Eu1 Ta1 K1 71.71(1) 9_656 9_655
Eu1 Ta1 K1 110.040(1) . 9_655
Eu1 Ta1 K1 177.721(6) 9_666 9_655
K1 Ta1 K1 68.772(3) 1_455 9_655
O2 Ta1 K1 53.01(1) . .
O1 Ta1 K1 135.96(4) . .
O1 Ta1 K1 68.96(6) 3 .
O1 Ta1 K1 135.96(4) 4 .
O1 Ta1 K1 68.96(6) 2 .
Eu1 Ta1 K1 177.721(6) 1_455 .
Eu1 Ta1 K1 110.040(1) 9_656 .
Eu1 Ta1 K1 71.71(1) . .
Eu1 Ta1 K1 110.040(1) 9_666 .
K1 Ta1 K1 106.012(6) 1_455 .
K1 Ta1 K1 68.772(3) 9_655 .
O1 Eu1 O1 69.51(9) 3 11_656
O1 Eu1 O1 65.06(9) 3 2
O1 Eu1 O1 108.74(5) 11_656 2
O1 Eu1 O1 108.74(5) 3 9_656
O1 Eu1 O1 65.06(9) 11_656 9_656
O1 Eu1 O1 172.99(10) 2 9_656
O1 Eu1 O1 108.74(5) 3 10_666
O1 Eu1 O1 77.25(10) 11_656 10_666
O1 Eu1 O1 69.51(9) 2 10_666
O1 Eu1 O1 110.95(9) 9_656 10_666
O1 Eu1 O1 77.25(10) 3 1_655
O1 Eu1 O1 108.74(5) 11_656 1_655
O1 Eu1 O1 110.95(9) 2 1_655
O1 Eu1 O1 69.51(9) 9_656 1_655
O1 Eu1 O1 172.99(10) 10_666 1_655
O1 Eu1 O1 172.99(9) 3 12_666
O1 Eu1 O1 110.95(9) 11_656 12_666
O1 Eu1 O1 108.74(5) 2 12_666
O1 Eu1 O1 77.25(10) 9_656 12_666
O1 Eu1 O1 65.06(9) 10_666 12_666
O1 Eu1 O1 108.74(5) 1_655 12_666
O1 Eu1 O1 110.95(9) 3 4_655
O1 Eu1 O1 172.99(9) 11_656 4_655
O1 Eu1 O1 77.25(10) 2 4_655
O1 Eu1 O1 108.74(5) 9_656 4_655
O1 Eu1 O1 108.74(5) 10_666 4_655
O1 Eu1 O1 65.06(9) 1_655 4_655
O1 Eu1 O1 69.51(9) 12_666 4_655
O1 Eu1 Ta1 33.30(5) 3 .
O1 Eu1 Ta1 83.15(5) 11_656 .
O1 Eu1 Ta1 33.30(5) 2 .
O1 Eu1 Ta1 139.89(5) 9_656 .
O1 Eu1 Ta1 83.15(5) 10_666 .
O1 Eu1 Ta1 100.97(5) 1_655 .
O1 Eu1 Ta1 139.89(5) 12_666 .
O1 Eu1 Ta1 100.97(5) 4_655 .
O1 Eu1 Ta1 83.15(5) 3 9_656
O1 Eu1 Ta1 33.30(5) 11_656 9_656
O1 Eu1 Ta1 139.89(5) 2 9_656
O1 Eu1 Ta1 33.30(5) 9_656 9_656
O1 Eu1 Ta1 100.97(5) 10_666 9_656
O1 Eu1 Ta1 83.15(5) 1_655 9_656
O1 Eu1 Ta1 100.97(5) 12_666 9_656
O1 Eu1 Ta1 139.89(5) 4_655 9_656
Ta1 Eu1 Ta1 108.925(3) . 9_656
O1 Eu1 Ta1 139.89(5) 3 9_666
O1 Eu1 Ta1 100.97(5) 11_656 9_666
O1 Eu1 Ta1 83.15(5) 2 9_666
O1 Eu1 Ta1 100.97(5) 9_656 9_666
O1 Eu1 Ta1 33.30(5) 10_666 9_666
O1 Eu1 Ta1 139.89(5) 1_655 9_666
O1 Eu1 Ta1 33.30(5) 12_666 9_666
O1 Eu1 Ta1 83.15(5) 4_655 9_666
Ta1 Eu1 Ta1 108.925(3) . 9_666
Ta1 Eu1 Ta1 110.569(6) 9_656 9_666
O1 Eu1 Ta1 100.97(5) 3 1_655
O1 Eu1 Ta1 139.89(5) 11_656 1_655
O1 Eu1 Ta1 100.97(5) 2 1_655
O1 Eu1 Ta1 83.15(5) 9_656 1_655
O1 Eu1 Ta1 139.89(5) 10_666 1_655
O1 Eu1 Ta1 33.30(5) 1_655 1_655
O1 Eu1 Ta1 83.15(5) 12_666 1_655
O1 Eu1 Ta1 33.30(5) 4_655 1_655
Ta1 Eu1 Ta1 110.569(7) . 1_655
Ta1 Eu1 Ta1 108.925(3) 9_656 1_655
Ta1 Eu1 Ta1 108.925(3) 9_666 1_655
O2 K1 O2 90.65(2) 9_655 .
O2 K1 O2 90.65(2) 9_655 1_655
O2 K1 O2 167.82(19) . 1_655
O2 K1 O2 167.82(19) 9_655 9_665
O2 K1 O2 90.65(2) . 9_665
O2 K1 O2 90.64(2) 1_655 9_665
O2 K1 O1 57.77(9) 9_655 11_655
O2 K1 O1 72.50(9) . 11_655
O2 K1 O1 118.12(8) 1_655 11_655
O2 K1 O1 111.27(9) 9_665 11_655
O2 K1 O1 72.50(9) 9_655 3
O2 K1 O1 57.77(9) . 3
O2 K1 O1 111.27(9) 1_655 3
O2 K1 O1 118.12(8) 9_665 3
O1 K1 O1 107.25(5) 11_655 3
O2 K1 O1 57.77(9) 9_655 9_655
O2 K1 O1 118.12(8) . 9_655
O2 K1 O1 72.50(9) 1_655 9_655
O2 K1 O1 111.27(9) 9_665 9_655
O1 K1 O1 45.68(6) 11_655 9_655
O1 K1 O1 130.26(3) 3 9_655
O2 K1 O1 118.12(8) 9_655 2
O2 K1 O1 57.77(9) . 2
O2 K1 O1 111.27(9) 1_655 2
O2 K1 O1 72.50(9) 9_665 2
O1 K1 O1 130.26(3) 11_655 2
O1 K1 O1 45.68(6) 3 2
O1 K1 O1 174.94(7) 9_655 2
O2 K1 O1 72.50(9) 9_655 1_655
O2 K1 O1 111.27(9) . 1_655
O2 K1 O1 57.77(9) 1_655 1_655
O2 K1 O1 118.12(8) 9_665 1_655
O1 K1 O1 130.26(3) 11_655 1_655
O1 K1 O1 53.56(6) 3 1_655
O1 K1 O1 107.24(5) 9_655 1_655
O1 K1 O1 72.99(5) 2 1_655
O2 K1 O1 111.27(9) 9_655 10_665
O2 K1 O1 72.50(9) . 10_665
O2 K1 O1 118.12(8) 1_655 10_665
O2 K1 O1 57.77(9) 9_665 10_665
O1 K1 O1 53.56(6) 11_655 10_665
O1 K1 O1 130.26(3) 3 10_665
O1 K1 O1 72.99(5) 9_655 10_665
O1 K1 O1 107.24(5) 2 10_665
O1 K1 O1 174.94(7) 1_655 10_665
O2 K1 O1 118.12(8) 9_655 4_655
O2 K1 O1 111.27(9) . 4_655
O2 K1 O1 57.77(9) 1_655 4_655
O2 K1 O1 72.50(9) 9_665 4_655
O1 K1 O1 174.94(7) 11_655 4_655
O1 K1 O1 72.99(5) 3 4_655
O1 K1 O1 130.26(3) 9_655 4_655
O1 K1 O1 53.56(6) 2 4_655
O1 K1 O1 45.68(6) 1_655 4_655
O1 K1 O1 130.26(3) 10_665 4_655
O2 K1 O1 111.27(9) 9_655 12_665
O2 K1 O1 118.12(8) . 12_665
O2 K1 O1 72.50(9) 1_655 12_665
O2 K1 O1 57.77(9) 9_665 12_665
O1 K1 O1 72.99(5) 11_655 12_665
O1 K1 O1 174.94(7) 3 12_665
O1 K1 O1 53.56(6) 9_655 12_665
O1 K1 O1 130.26(3) 2 12_665
O1 K1 O1 130.26(3) 1_655 12_665
O1 K1 O1 45.68(6) 10_665 12_665
O1 K1 O1 107.24(5) 4_655 12_665
O2 Na1 O1 109.13(8) 1_556 9_556
O2 Na1 O1 109.13(8) 1_556 12_566
O1 Na1 O1 83.83(5) 9_556 12_566
O2 Na1 O1 109.13(8) 1_556 11_656
O1 Na1 O1 83.83(5) 9_556 11_656
O1 Na1 O1 141.73(17) 12_566 11_656
O2 Na1 O1 109.13(8) 1_556 10_666
O1 Na1 O1 141.73(17) 9_556 10_666
O1 Na1 O1 83.83(5) 12_566 10_666
O1 Na1 O1 83.83(5) 11_656 10_666
O2 Na1 K1 55.21(3) 1_556 1_456
O1 Na1 K1 68.80(5) 9_556 1_456
O1 Na1 K1 68.80(5) 12_566 1_456
O1 Na1 K1 137.36(5) 11_656 1_456
O1 Na1 K1 137.36(5) 10_666 1_456
O2 Na1 K1 55.21(3) 1_556 9_656
O1 Na1 K1 68.80(5) 9_556 9_656
O1 Na1 K1 137.36(5) 12_566 9_656
O1 Na1 K1 68.80(5) 11_656 9_656
O1 Na1 K1 137.36(5) 10_666 9_656
K1 Na1 K1 71.00(3) 1_456 9_656
O2 Na1 K1 55.21(3) 1_556 1_556
O1 Na1 K1 137.36(5) 9_556 1_556
O1 Na1 K1 137.36(5) 12_566 1_556
O1 Na1 K1 68.80(5) 11_656 1_556
O1 Na1 K1 68.80(5) 10_666 1_556
K1 Na1 K1 110.41(7) 1_456 1_556
K1 Na1 K1 71.00(3) 9_656 1_556
O2 Na1 K1 55.21(3) 1_556 9_666
O1 Na1 K1 137.36(5) 9_556 9_666
O1 Na1 K1 68.80(5) 12_566 9_666
O1 Na1 K1 137.36(5) 11_656 9_666
O1 Na1 K1 68.80(5) 10_666 9_666
K1 Na1 K1 71.00(3) 1_456 9_666
K1 Na1 K1 110.41(7) 9_656 9_666
K1 Na1 K1 71.00(3) 1_556 9_666
O2 Na1 Eu1 126.92(3) 1_556 9_656
O1 Na1 Eu1 43.03(4) 9_556 9_656
O1 Na1 Eu1 109.71(9) 12_566 9_656
O1 Na1 Eu1 43.03(4) 11_656 9_656
O1 Na1 Eu1 109.71(9) 10_666 9_656
K1 Na1 Eu1 110.046(3) 1_456 9_656
K1 Na1 Eu1 71.714(3) 9_656 9_656
K1 Na1 Eu1 110.046(3) 1_556 9_656
K1 Na1 Eu1 177.87(7) 9_666 9_656
O2 Na1 Eu1 126.92(3) 1_556 1_455
O1 Na1 Eu1 43.03(4) 9_556 1_455
O1 Na1 Eu1 43.03(4) 12_566 1_455
O1 Na1 Eu1 109.71(9) 11_656 1_455
O1 Na1 Eu1 109.71(9) 10_666 1_455
K1 Na1 Eu1 71.714(3) 1_456 1_455
K1 Na1 Eu1 110.046(3) 9_656 1_455
K1 Na1 Eu1 177.87(7) 1_556 1_455
K1 Na1 Eu1 110.046(3) 9_666 1_455
Eu1 Na1 Eu1 68.85(3) 9_656 1_455
O2 Na1 Eu1 126.92(3) 1_556 .
O1 Na1 Eu1 109.71(9) 9_556 .
O1 Na1 Eu1 109.71(9) 12_566 .
O1 Na1 Eu1 43.03(4) 11_656 .
O1 Na1 Eu1 43.03(4) 10_666 .
K1 Na1 Eu1 177.87(7) 1_456 .
K1 Na1 Eu1 110.046(3) 9_656 .
K1 Na1 Eu1 71.713(3) 1_556 .
K1 Na1 Eu1 110.046(2) 9_666 .
Eu1 Na1 Eu1 68.85(3) 9_656 .
Eu1 Na1 Eu1 106.16(6) 1_455 .
Ta1 O1 Na1 143.47(14) . 9_556
Ta1 O1 Eu1 103.17(6) . 1_455
Na1 O1 Eu1 97.35(7) 9_556 1_455
Ta1 O1 Eu1 103.17(6) . 9_656
Na1 O1 Eu1 97.35(7) 9_556 9_656
Eu1 O1 Eu1 110.49(9) 1_455 9_656
Ta1 O1 K1 78.57(6) . 1_455
Na1 O1 K1 72.23(7) 9_556 1_455
Eu1 O1 K1 88.03(2) 1_455 1_455
Eu1 O1 K1 160.09(7) 9_656 1_455
Ta1 O1 K1 78.57(6) . 9_655
Na1 O1 K1 72.23(7) 9_556 9_655
Eu1 O1 K1 160.09(7) 1_455 9_655
Eu1 O1 K1 88.03(2) 9_656 9_655
K1 O1 K1 72.76(5) 1_455 9_655
Ta1 O2 Na1 180.0 . 1_554
Ta1 O2 K1 96.09(9) . 9_655
Na1 O2 K1 83.91(9) 1_554 9_655
Ta1 O2 K1 96.09(9) . 1_455
Na1 O2 K1 83.91(9) 1_554 1_455
K1 O2 K1 89.36(2) 9_655 1_455
Ta1 O2 K1 96.09(9) . .
Na1 O2 K1 83.91(9) 1_554 .
K1 O2 K1 89.35(2) 9_655 .
K1 O2 K1 167.82(19) 1_455 .
Ta1 O2 K1 96.09(9) . 9_665
Na1 O2 K1 83.91(9) 1_554 9_665
K1 O2 K1 167.82(19) 9_655 9_665
K1 O2 K1 89.35(2) 1_455 9_665
K1 O2 K1 89.35(2) . 9_665

loop_
_geom_bond_atom_site_label_1
_geom_bond_atom_site_label_2
_geom_bond_distance
_geom_bond_site_symmetry_2
Ta1 O2 1.839(5) .
Ta1 O1 1.950(2) .
Ta1 O1 1.951(2) 3
Ta1 O1 1.951(2) 4
Ta1 O1 1.951(2) 2
Ta1 Eu1 3.45975(15) 1_455
Ta1 Eu1 3.45975(15) 9_656
Ta1 Eu1 3.45976(16) .
Ta1 Eu1 3.45977(15) 9_666
Ta1 K1 3.56066(16) 1_455
Ta1 K1 3.56066(16) 9_655
Ta1 K1 3.56067(16) .
Eu1 O1 2.4476(14) 3
Eu1 O1 2.4476(14) 11_656
Eu1 O1 2.4476(14) 2
Eu1 O1 2.4476(14) 9_656
Eu1 O1 2.4476(14) 10_666
Eu1 O1 2.4476(14) 1_655
Eu1 O1 2.4476(14) 12_666
Eu1 O1 2.4476(14) 4_655
Eu1 Ta1 3.45976(15) 9_656
Eu1 Ta1 3.45978(15) 9_666
Eu1 Ta1 3.45978(15) 1_655
K1 O2 2.8600(5) 9_655
K1 O2 2.8600(5) .
K1 O2 2.8601(5) 1_655
K1 O2 2.8601(5) 9_665
K1 O1 3.391(2) 11_655
K1 O1 3.391(2) 3
K1 O1 3.391(2) 9_655
K1 O1 3.391(2) 2
K1 O1 3.391(2) 1_655
K1 O1 3.391(2) 10_665
K1 O1 3.391(2) 4_655
K1 O1 3.391(2) 12_665
Na1 O2 2.280(5) 1_556
Na1 O1 2.287(2) 9_556
Na1 O1 2.287(2) 12_566
Na1 O1 2.287(2) 11_656
Na1 O1 2.287(2) 10_666
Na1 K1 3.4630(14) 1_456
Na1 K1 3.4630(14) 9_656
Na1 K1 3.4631(14) 1_556
Na1 K1 3.4631(14) 9_666
Na1 Eu1 3.5572(15) 9_656
Na1 Eu1 3.5572(15) 1_455
O1 Na1 2.287(2) 9_556
O1 Eu1 2.4476(14) 1_455
O1 Eu1 2.4476(14) 9_656
O1 K1 3.391(2) 1_455
O1 K1 3.391(2) 9_655
O2 Na1 2.280(5) 1_554
O2 K1 2.8600(5) 9_655
O2 K1 2.8600(5) 1_455
O2 K1 2.8601(5) 9_665
